data_4110304
loop_
_publ_author_name
'Antek G. Wong-Foy'
'Olivier Lebel'
'Adam J. Matzger'

_publ_contact_author_address
;Department of Chemistry
University of Michigan
930 N. University Ave.
Ann Arbor, MI 48109
;
_publ_contact_author_email matzger@umich.edu
_publ_contact_author_name 'Adam J. Matzger'
_publ_section_title
;
 Porous Crystal Derived from a Tricarboxylate Linker with Two Distinct
 Binding Motifs
;
_journal_name_full 'Journal of the American Chemical Society'
_journal_page_first 15740
_journal_page_last 15741
_journal_paper_doi 10.1021/ja0753952
_journal_volume 129
_journal_year 2007
_chemical_formula_moiety 'C30 H18 Cu3 O14'
_chemical_formula_sum 'C30 H14 Cu3 O14'
_chemical_formula_weight 793.10
_chemical_name_common UMCM-150
_chemical_name_systematic
; 
 ? 
;
_space_group_IT_number 194
_symmetry_cell_setting hexagonal
_symmetry_Int_Tables_number 194
_symmetry_space_group_name_Hall '-P 6c 2c'
_symmetry_space_group_name_H-M 'P 63/m m c'
_atom_sites_solution_hydrogens geom
_atom_sites_solution_primary direct
_atom_sites_solution_secondary difmap
_audit_creation_method SHELXL-97
_cell_angle_alpha 90.00
_cell_angle_beta 90.00
_cell_angle_gamma 120.00
_cell_formula_units_Z 6
_cell_length_a 18.3532(11)
_cell_length_b 18.3532(11)
_cell_length_c 40.667(3)
_cell_measurement_reflns_used 24515
_cell_measurement_temperature 295(2)
_cell_measurement_theta_max 66.7
_cell_measurement_theta_min 6.5
_cell_volume 11863.1(13)
_computing_cell_refinement PROCESS-AUTO
_computing_data_collection PROCESS-AUTO
_computing_data_reduction 'CrystalClear 1.4'
_computing_publication_material 'CrystalStructure 3.8'
_computing_structure_refinement 'SHELXL-97 (Sheldrick, 1997)'
_computing_structure_solution 'SHELXS-97 (Sheldrick, 1990)'
_diffrn_ambient_temperature 295(2)
_diffrn_detector_area_resol_mean 10.00
_diffrn_measured_fraction_theta_full 0.996
_diffrn_measured_fraction_theta_max 0.996
_diffrn_measurement_device_type 'Rigaku RAXIS-SPIDER'
_diffrn_measurement_method \w
_diffrn_radiation_monochromator graphite
_diffrn_radiation_source 'fine-focus sealed tube'
_diffrn_radiation_type CuK\a
_diffrn_radiation_wavelength 1.54180
_diffrn_reflns_av_R_equivalents 0.1370
_diffrn_reflns_av_sigmaI/netI 0.1071
_diffrn_reflns_limit_h_max 20
_diffrn_reflns_limit_h_min -21
_diffrn_reflns_limit_k_max 15
_diffrn_reflns_limit_k_min -21
_diffrn_reflns_limit_l_max 47
_diffrn_reflns_limit_l_min -48
_diffrn_reflns_number 44060
_diffrn_reflns_theta_full 66.59
_diffrn_reflns_theta_max 66.59
_diffrn_reflns_theta_min 6.53
_exptl_absorpt_coefficient_mu 1.182
_exptl_absorpt_correction_T_max 0.7979
_exptl_absorpt_correction_T_min 0.7979
_exptl_absorpt_correction_type multi-scan
_exptl_absorpt_process_details
;
    Higashi, T. (1995). Program for Absorption Correction.
    Rigaku Corporation, Tokyo, Japan.
;
_exptl_crystal_colour Blue
_exptl_crystal_density_diffrn 0.666
_exptl_crystal_description platelet
_exptl_crystal_F_000 2358
_exptl_crystal_size_max 0.07
_exptl_crystal_size_mid 0.04
_exptl_crystal_size_min 0.04
_platon_squeeze_details
;
;
_refine_diff_density_max 0.501
_refine_diff_density_min -0.324
_refine_diff_density_rms 0.060
_refine_ls_extinction_method none
_refine_ls_goodness_of_fit_ref 1.089
_refine_ls_hydrogen_treatment constr
_refine_ls_matrix_type full
_refine_ls_number_parameters 148
_refine_ls_number_reflns 3899
_refine_ls_number_restraints 0
_refine_ls_restrained_S_all 1.089
_refine_ls_R_factor_all 0.1576
_refine_ls_R_factor_gt 0.0898
_refine_ls_shift/su_max 0.002
_refine_ls_shift/su_mean 0.000
_refine_ls_structure_factor_coef Fsqd
_refine_ls_weighting_details 'calc w=1/[\s^2^(Fo^2^)+(0.1000P)^2^+0.0000P] where P=(Fo^2^+2Fc^2^)/3'
_refine_ls_weighting_scheme calc
_refine_ls_wR_factor_gt 0.1912
_refine_ls_wR_factor_ref 0.2217
_reflns_number_gt 2360
_reflns_number_total 3899
_reflns_threshold_expression >2sigma(I)
_cod_data_source_file ja0753952-file003.cif
_cod_data_source_block UMCM150
_cod_original_cell_volume 11862.9(14)
_cod_database_code 4110304

loop_
_symmetry_equiv_pos_as_xyz
'x, y, z'
'x-y, x, z+1/2'
'-y, x-y, z'
'-x, -y, z+1/2'
'-x+y, -x, z'
'y, -x+y, z+1/2'
'-x+y, y, z'
'y, x, z+1/2'
'x, x-y, z'
'x-y, -y, z+1/2'
'-y, -x, z'
'-x, -x+y, z+1/2'
'-x, -y, -z'
'-x+y, -x, -z-1/2'
'y, -x+y, -z'
'x, y, -z-1/2'
'x-y, x, -z'
'-y, x-y, -z-1/2'
'x-y, -y, -z'
'-y, -x, -z-1/2'
'-x, -x+y, -z'
'-x+y, y, -z-1/2'
'y, x, -z'
'x, x-y, -z-1/2'

loop_
_atom_site_label
_atom_site_type_symbol
_atom_site_fract_x
_atom_site_fract_y
_atom_site_fract_z
_atom_site_U_iso_or_equiv
_atom_site_adp_type
_atom_site_occupancy
_atom_site_symmetry_multiplicity
_atom_site_calc_flag
_atom_site_refinement_flags
_atom_site_disorder_assembly
_atom_site_disorder_group
Cu1 Cu 0.52432(3) 0.47568(3) 0.52559(2) 0.0355(3) Uani 1 2 d S . .
Cu2 Cu 0.88530(9) 0.94265(5) 0.2500 0.0482(5) Uani 1 4 d S . .
O1 O 0.4127(2) 0.4378(2) 0.54367(8) 0.0494(10) Uani 1 1 d . . .
O2 O 0.5753(3) 0.4247(3) 0.56540(16) 0.163(3) Uani 1 2 d S . .
O3 O 0.62914(18) 0.51978(19) 0.50058(8) 0.0489(10) Uani 1 1 d . . .
O4A O 0.8913(17) 0.891(2) 0.2888(4) 0.077(5) Uani 0.53(4) 1 d P A 1
O4B O 0.8649(9) 0.8463(16) 0.2785(5) 0.044(6) Uani 0.47(4) 1 d P A 2
C1 C 0.6398(3) 0.5514(3) 0.47155(12) 0.0411(13) Uani 1 1 d . . .
C2 C 0.7223(3) 0.5776(3) 0.45686(12) 0.0431(14) Uani 1 1 d . . .
C3 C 0.7785(2) 0.5570(4) 0.47077(16) 0.0460(19) Uani 1 2 d S . .
H1 H 0.7639 0.5278 0.4906 0.055 Uiso 1 2 calc SR . .
C4 C 0.7454(3) 0.6211(3) 0.42802(11) 0.0511(14) Uani 1 1 d . . .
H2 H 0.7091 0.6362 0.4182 0.061 Uiso 1 1 calc R . .
C5 C 0.8219(2) 0.6439(5) 0.41280(17) 0.053(2) Uani 1 2 d S . .
C6 C 0.8479(3) 0.6957(6) 0.3816(2) 0.062(2) Uani 1 2 d S . .
C7 C 0.8974(3) 0.7947(5) 0.32460(19) 0.054(2) Uani 1 2 d S . .
C8 C 0.9244(3) 0.8487(5) 0.29520(19) 0.047(2) Uani 1 2 d S . .
C9A C 0.9008(11) 0.6877(13) 0.3583(4) 0.073(5) Uani 0.49(2) 1 d P B 1
H3A H 0.9188 0.6491 0.3617 0.088 Uiso 0.49(2) 1 calc PR B 1
C10A C 0.9264(11) 0.7403(13) 0.3294(4) 0.071(6) Uani 0.49(2) 1 d P B 1
H4A H 0.9625 0.7371 0.3142 0.085 Uiso 0.49(2) 1 calc PR B 1
C9B C 0.8198(12) 0.7475(16) 0.3745(4) 0.086(8) Uani 0.51(2) 1 d P . 2
H3B H 0.7831 0.7518 0.3891 0.103 Uiso 0.51(2) 1 calc PR B 2
C10B C 0.8424(12) 0.7948(14) 0.3467(4) 0.084(7) Uani 0.51(2) 1 d P . 2
H4B H 0.8190 0.8287 0.3427 0.101 Uiso 0.51(2) 1 calc PR B 2

loop_
_atom_site_aniso_label
_atom_site_aniso_U_11
_atom_site_aniso_U_22
_atom_site_aniso_U_33
_atom_site_aniso_U_23
_atom_site_aniso_U_13
_atom_site_aniso_U_12
Cu1 0.0372(5) 0.0372(5) 0.0334(6) 0.0018(2) -0.0018(2) 0.0195(6)
Cu2 0.0698(12) 0.0538(8) 0.0264(8) 0.000 0.000 0.0349(6)
O1 0.038(2) 0.068(3) 0.051(2) 0.0213(19) 0.0064(17) 0.033(2)
O2 0.201(6) 0.201(6) 0.081(5) 0.036(3) -0.036(3) 0.096(7)
O3 0.034(2) 0.065(2) 0.056(2) 0.015(2) 0.0150(18) 0.0306(19)
O4A 0.137(11) 0.061(14) 0.049(6) 0.017(8) 0.037(6) 0.060(11)
O4B 0.064(8) 0.031(10) 0.044(7) 0.016(7) 0.001(6) 0.030(6)
C1 0.041(3) 0.033(3) 0.045(3) 0.006(2) 0.011(3) 0.014(3)
C2 0.033(3) 0.059(4) 0.043(3) 0.023(3) 0.005(2) 0.028(3)
C3 0.052(4) 0.024(4) 0.052(5) 0.011(3) 0.0054(17) 0.012(2)
C4 0.047(4) 0.070(4) 0.048(3) 0.020(3) 0.002(3) 0.038(3)
C5 0.051(4) 0.061(6) 0.049(5) 0.029(4) 0.014(2) 0.030(3)
C6 0.052(4) 0.089(8) 0.056(6) 0.020(5) 0.010(3) 0.044(4)
C7 0.057(4) 0.058(6) 0.047(5) 0.023(4) 0.011(2) 0.029(3)
C8 0.056(5) 0.036(6) 0.041(5) -0.005(4) -0.003(2) 0.018(3)
C9A 0.102(13) 0.082(13) 0.061(10) 0.020(9) 0.007(9) 0.065(12)
C10A 0.081(11) 0.114(16) 0.026(8) 0.014(9) 0.022(8) 0.056(11)
C9B 0.093(13) 0.15(2) 0.052(10) 0.069(13) 0.049(10) 0.089(15)
C10B 0.110(13) 0.136(18) 0.059(11) 0.023(11) 0.025(10) 0.101(14)

loop_
_atom_type_symbol
_atom_type_description
_atom_type_scat_dispersion_real
_atom_type_scat_dispersion_imag
_atom_type_scat_source
C C 0.0181 0.0091 'International Tables Vol C Tables 4.2.6.8 and 6.1.1.4'
H H 0.0000 0.0000 'International Tables Vol C Tables 4.2.6.8 and 6.1.1.4'
Cu Cu -1.9646 0.5888 'International Tables Vol C Tables 4.2.6.8 and 6.1.1.4'
O O 0.0492 0.0322 'International Tables Vol C Tables 4.2.6.8 and 6.1.1.4'

loop_
_geom_angle_atom_site_label_1
_geom_angle_atom_site_label_2
_geom_angle_atom_site_label_3
_geom_angle
_geom_angle_site_symmetry_1
_geom_angle_site_symmetry_3
O1 Cu1 O1 89.5(2) . 11_665
O1 Cu1 O3 169.73(14) . .
O1 Cu1 O3 90.08(14) 11_665 .
O1 Cu1 O3 90.08(14) . 11_665
O1 Cu1 O3 169.73(14) 11_665 11_665
O3 Cu1 O3 88.53(19) . 11_665
O1 Cu1 O2 99.16(19) . .
O1 Cu1 O2 99.15(19) 11_665 .
O3 Cu1 O2 91.05(19) . .
O3 Cu1 O2 91.05(19) 11_665 .
O1 Cu1 Cu1 86.79(10) . 13_666
O1 Cu1 Cu1 86.80(10) 11_665 13_666
O3 Cu1 Cu1 82.93(10) . 13_666
O3 Cu1 Cu1 82.93(10) 11_665 13_666
O2 Cu1 Cu1 171.6(2) . 13_666
O4A Cu2 O4A 64.7(18) . 9_565
O4A Cu2 O4A 174.1(17) . 24_566
O4A Cu2 O4A 115.0(17) 9_565 24_566
O4A Cu2 O4A 115.0(17) . 16_556
O4A Cu2 O4A 174.1(17) 9_565 16_556
O4A Cu2 O4A 64.7(18) 24_566 16_556
O4A Cu2 O4B 86.8(16) . 9_565
O4A Cu2 O4B 24.6(4) 9_565 9_565
O4A Cu2 O4B 94.2(18) 24_566 9_565
O4A Cu2 O4B 157.8(4) 16_556 9_565
O4A Cu2 O4B 157.8(4) . 24_566
O4A Cu2 O4B 94.2(18) 9_565 24_566
O4A Cu2 O4B 24.6(4) 24_566 24_566
O4A Cu2 O4B 86.8(16) 16_556 24_566
O4B Cu2 O4B 71.3(17) 9_565 24_566
O4A Cu2 O4B 24.6(4) . .
O4A Cu2 O4B 86.7(16) 9_565 .
O4A Cu2 O4B 157.8(4) 24_566 .
O4A Cu2 O4B 94.2(18) 16_556 .
O4B Cu2 O4B 105.5(16) 9_565 .
O4B Cu2 O4B 161.2(8) 24_566 .
O4A Cu2 O4B 94.2(18) . 16_556
O4A Cu2 O4B 157.8(4) 9_565 16_556
O4A Cu2 O4B 86.8(16) 24_566 16_556
O4A Cu2 O4B 24.6(4) 16_556 16_556
O4B Cu2 O4B 161.2(8) 9_565 16_556
O4B Cu2 O4B 105.5(16) 24_566 16_556
O4B Cu2 O4B 71.3(17) . 16_556
C1 O1 Cu1 121.1(3) 13_666 .
C1 O3 Cu1 124.0(3) . .
C8 O4A Cu2 132.1(11) . .
C8 O4B Cu2 120.3(12) . .
O1 C1 O3 125.1(5) 13_666 .
O1 C1 C2 120.1(4) 13_666 .
O3 C1 C2 114.9(5) . .
C4 C2 C3 117.2(5) . .
C4 C2 C1 120.7(5) . .
C3 C2 C1 122.1(5) . .
C2 C3 C2 123.6(7) . 7_655
C2 C3 H1 118.2 . .
C2 C3 H1 118.2 7_655 .
C2 C4 C5 122.0(5) . .
C2 C4 H2 119.0 . .
C5 C4 H2 119.0 . .
C4 C5 C4 118.1(6) . 7_655
C4 C5 C6 120.9(3) . .
C4 C5 C6 120.9(3) 7_655 .
C9B C6 C9B 97.3(19) . 7_655
C9B C6 C9A 49.9(8) . 7_655
C9B C6 C9A 117.6(9) 7_655 7_655
C9B C6 C9A 117.6(9) . .
C9B C6 C9A 49.9(8) 7_655 .
C9A C6 C9A 95.1(15) 7_655 .
C9B C6 C5 121.5(7) . .
C9B C6 C5 121.5(7) 7_655 .
C9A C6 C5 120.8(8) 7_655 .
C9A C6 C5 120.8(7) . .
C10B C7 C10B 96.7(16) . 7_655
C10B C7 C10A 48.6(7) . 7_655
C10B C7 C10A 118.2(9) 7_655 7_655
C10B C7 C10A 118.2(9) . .
C10B C7 C10A 48.6(7) 7_655 .
C10A C7 C10A 98.7(16) 7_655 .
C10B C7 C8 122.6(7) . .
C10B C7 C8 122.6(7) 7_655 .
C10A C7 C8 119.2(7) 7_655 .
C10A C7 C8 119.2(7) . .
O4A C8 O4A 108(3) . 7_655
O4A C8 O4B 38.8(6) . .
O4A C8 O4B 125.9(8) 7_655 .
O4A C8 O4B 125.9(8) . 7_655
O4A C8 O4B 38.8(6) 7_655 7_655
O4B C8 O4B 115(2) . 7_655
O4A C8 C7 119.4(7) . .
O4A C8 C7 119.4(7) 7_655 .
O4B C8 C7 114.7(6) . .
O4B C8 C7 114.7(6) 7_655 .
C6 C9A C10A 119.2(12) . .
C6 C9A H3A 120.4 . .
C10A C9A H3A 120.4 . .
C7 C10A C9A 119.4(11) . .
C7 C10A H4A 120.3 . .
C9A C10A H4A 120.3 . .
C6 C9B C10B 122.5(12) . .
C6 C9B C9B 41.4(9) . 7_655
C10B C9B C9B 90.8(9) . 7_655
C6 C9B H3B 118.7 . .
C10B C9B H3B 118.7 . .
C9B C9B H3B 140.0 7_655 .
C7 C10B C9B 122.8(12) . .
C7 C10B C10B 41.7(8) . 7_655
C9B C10B C10B 89.2(8) . 7_655
C7 C10B H4B 118.6 . .
C9B C10B H4B 118.6 . .
C10B C10B H4B 142.7 7_655 .

loop_
_geom_bond_atom_site_label_1
_geom_bond_atom_site_label_2
_geom_bond_distance
_geom_bond_site_symmetry_2
Cu1 O1 1.948(3) .
Cu1 O1 1.948(3) 11_665
Cu1 O3 1.958(3) .
Cu1 O3 1.958(3) 11_665
Cu1 O2 2.291(7) .
Cu1 Cu1 2.5927(17) 13_666
Cu2 O4A 1.873(11) .
Cu2 O4A 1.873(11) 9_565
Cu2 O4A 1.873(11) 24_566
Cu2 O4A 1.873(11) 16_556
Cu2 O4B 1.986(13) 9_565
Cu2 O4B 1.986(13) 24_566
Cu2 O4B 1.986(13) .
Cu2 O4B 1.987(13) 16_556
O1 C1 1.242(5) 13_666
O3 C1 1.286(5) .
O4A C8 1.228(13) .
O4B C8 1.268(13) .
C1 O1 1.242(5) 13_666
C1 C2 1.468(6) .
C2 C4 1.362(6) .
C2 C3 1.384(5) .
C3 C2 1.384(5) 7_655
C3 H1 0.9300 .
C4 C5 1.394(6) .
C4 H2 0.9300 .
C5 C4 1.394(6) 7_655
C5 C6 1.512(9) .
C6 C9B 1.320(16) .
C6 C9B 1.320(16) 7_655
C6 C9A 1.415(17) 7_655
C6 C9A 1.415(17) .
C7 C10B 1.351(14) .
C7 C10B 1.351(14) 7_655
C7 C10A 1.361(16) 7_655
C7 C10A 1.361(15) .
C7 C8 1.472(9) .
C8 O4A 1.228(13) 7_655
C8 O4B 1.268(13) 7_655
C9A C10A 1.443(18) .
C9A H3A 0.9300 .
C10A H4A 0.9300 .
C9B C10B 1.360(17) .
C9B C9B 1.98(3) 7_655
C9B H3B 0.9300 .
C10B C10B 2.02(3) 7_655
C10B H4B 0.9300 .

loop_
_geom_torsion_atom_site_label_1
_geom_torsion_atom_site_label_2
_geom_torsion_atom_site_label_3
_geom_torsion_atom_site_label_4
_geom_torsion
_geom_torsion_site_symmetry_1
_geom_torsion_site_symmetry_4
O1 Cu1 O1 C1 84.8(4) 11_665 13_666
O3 Cu1 O1 C1 -2.8(10) . 13_666
O3 Cu1 O1 C1 -84.9(4) 11_665 13_666
O2 Cu1 O1 C1 -176.0(4) . 13_666
Cu1 Cu1 O1 C1 -2.0(4) 13_666 13_666
O1 Cu1 O3 C1 -1.0(10) . .
O1 Cu1 O3 C1 -88.5(4) 11_665 .
O3 Cu1 O3 C1 81.3(4) 11_665 .
O2 Cu1 O3 C1 172.4(4) . .
Cu1 Cu1 O3 C1 -1.7(4) 13_666 .
O4A Cu2 O4A C8 -146(3) 9_565 .
O4A Cu2 O4A C8 -58(3) 24_566 .
O4A Cu2 O4A C8 27(5) 16_556 .
O4B Cu2 O4A C8 -158(3) 9_565 .
O4B Cu2 O4A C8 -165.8(13) 24_566 .
O4B Cu2 O4A C8 62(2) . .
O4B Cu2 O4A C8 41(4) 16_556 .
O4A Cu2 O4B C8 -47.5(14) . .
O4A Cu2 O4B C8 -73.1(11) 9_565 .
O4A Cu2 O4B C8 119(4) 24_566 .
O4A Cu2 O4B C8 101(3) 16_556 .
O4B Cu2 O4B C8 -89.2(16) 9_565 .
O4B Cu2 O4B C8 -167(2) 24_566 .
O4B Cu2 O4B C8 110(2) 16_556 .
Cu1 O3 C1 O1 4.0(7) . 13_666
Cu1 O3 C1 C2 -177.7(3) . .
O1 C1 C2 C4 6.4(8) 13_666 .
O3 C1 C2 C4 -172.0(5) . .
O1 C1 C2 C3 -171.3(5) 13_666 .
O3 C1 C2 C3 10.3(8) . .
C4 C2 C3 C2 -0.6(11) . 7_655
C1 C2 C3 C2 177.1(4) . 7_655
C3 C2 C4 C5 0.5(9) . .
C1 C2 C4 C5 -177.3(6) . .
C2 C4 C5 C4 -0.3(12) . 7_655
C2 C4 C5 C6 -177.2(7) . .
C4 C5 C6 C9B 26.7(19) . .
C4 C5 C6 C9B -150.1(16) 7_655 .
C4 C5 C6 C9B 150.1(16) . 7_655
C4 C5 C6 C9B -26.7(19) 7_655 7_655
C4 C5 C6 C9A -32.4(16) . 7_655
C4 C5 C6 C9A 150.8(13) 7_655 7_655
C4 C5 C6 C9A -150.9(13) . .
C4 C5 C6 C9A 32.4(16) 7_655 .
Cu2 O4A C8 O4A 58(5) . 7_655
Cu2 O4A C8 O4B -67(2) . .
Cu2 O4A C8 O4B 19(6) . 7_655
Cu2 O4A C8 C7 -161(2) . .
Cu2 O4B C8 O4A 48.4(13) . .
Cu2 O4B C8 O4A -25(5) . 7_655
Cu2 O4B C8 O4B -69(3) . 7_655
Cu2 O4B C8 C7 155.2(11) . .
C10B C7 C8 O4A -6(3) . .
C10B C7 C8 O4A -131(2) 7_655 .
C10A C7 C8 O4A 51(3) 7_655 .
C10A C7 C8 O4A 172(2) . .
C10B C7 C8 O4A 131(2) . 7_655
C10B C7 C8 O4A 6(3) 7_655 7_655
C10A C7 C8 O4A -172(2) 7_655 7_655
C10A C7 C8 O4A -51(3) . 7_655
C10B C7 C8 O4B -49(2) . .
C10B C7 C8 O4B -174(2) 7_655 .
C10A C7 C8 O4B 8(2) 7_655 .
C10A C7 C8 O4B 128.5(19) . .
C10B C7 C8 O4B 174(2) . 7_655
C10B C7 C8 O4B 49(2) 7_655 7_655
C10A C7 C8 O4B -128(2) 7_655 7_655
C10A C7 C8 O4B -8(2) . 7_655
C9B C6 C9A C10A 4(3) . .
C9B C6 C9A C10A -70.8(15) 7_655 .
C9A C6 C9A C10A 51(2) 7_655 .
C5 C6 C9A C10A -177.9(10) . .
C10B C7 C10A C9A -3(3) . .
C10B C7 C10A C9A 70.1(13) 7_655 .
C10A C7 C10A C9A -50(2) 7_655 .
C8 C7 C10A C9A 179.4(11) . .
C6 C9A C10A C7 -2(2) . .
C9B C6 C9B C10B 46(3) 7_655 .
C9A C6 C9B C10B -74.6(18) 7_655 .
C9A C6 C9B C10B -3(3) . .
C5 C6 C9B C10B 179.8(13) . .
C9A C6 C9B C9B -120.2(17) 7_655 7_655
C9A C6 C9B C9B -48.2(10) . 7_655
C5 C6 C9B C9B 134(2) . 7_655
C10B C7 C10B C9B -41(3) 7_655 .
C10A C7 C10B C9B 80.7(19) 7_655 .
C10A C7 C10B C9B 5(3) . .
C8 C7 C10B C9B -177.3(13) . .
C10A C7 C10B C10B 122.0(15) 7_655 7_655
C10A C7 C10B C10B 46.1(10) . 7_655
C8 C7 C10B C10B -136(2) . 7_655
C6 C9B C10B C7 -2(3) . .
C9B C9B C10B C7 26.0(18) 7_655 .
C6 C9B C10B C10B -28(2) . 7_655
C9B C9B C10B C10B -0.005(10) 7_655 7_655

loop_
_platon_squeeze_void_nr
_platon_squeeze_void_average_x
_platon_squeeze_void_average_y
_platon_squeeze_void_average_z
_platon_squeeze_void_volume
_platon_squeeze_void_count_electrons
1 -0.041 -0.027 0.000 8171.9 -1.4
